data_4318373
loop_
_publ_author_name
'Dami\'an Fern\'andez'
'M. In\'es Garc\'ia-Seijo'
'Tam\'as K\'egl'
'Gy\"orgy Pet\"ocz'
'L\'aszl\'o Koll\'ar'
'M. Esther Garc\'ia-Fern\'andez'

_publ_section_title
;
 Preparation and Structural Characterization of Ionic Five-Coordinate
 Palladium(II) and Platinum(II) Complexes of the Ligand
 Tris[2-(diphenylphosphino)ethyl]phosphine. Insertion of SnCl2 into M-Cl
 Bonds (M = Pd, Pt) and Hydroformylation Activity of the Pt-SnCl3 Systems
;
_journal_name_full 'Inorganic Chemistry'
_journal_page_first 4435
_journal_page_last 4443
_journal_paper_doi 10.1021/ic020006k
_journal_volume 41
_journal_year 2002
_chemical_formula_sum 'C44 H42 N2 O P4 Pt'
_chemical_formula_weight 933.77
_chemical_name_systematic
;
  [Pt(PP3)CN]CN.H2O
;
_space_group_IT_number 2
_symmetry_cell_setting triclinic
_symmetry_space_group_name_Hall '-P 1'
_symmetry_space_group_name_H-M 'P -1'
_atom_sites_solution_hydrogens geom
_atom_sites_solution_primary direct
_atom_sites_solution_secondary difmap
_audit_creation_method SHELXL-97
_cell_angle_alpha 80.411(6)
_cell_angle_beta 86.458(6)
_cell_angle_gamma 76.204(6)
_cell_formula_units_Z 2
_cell_length_a 10.306(4)
_cell_length_b 10.488(4)
_cell_length_c 21.012(8)
_cell_measurement_reflns_used 981
_cell_measurement_temperature 293(2)
_cell_measurement_theta_max 26.19
_cell_measurement_theta_min 2.56
_cell_volume 2174.3(14)
_computing_cell_refinement 'BRUKER Smart'
_computing_data_collection 'BRUKER Smart'
_computing_data_reduction 'BRUKER Shelxtl'
_computing_molecular_graphics 'ORTEP-3 for Windows (Farrugia, 1997)'
_computing_publication_material 'WinGX publication routines (Farrugia, 1999)'
_computing_structure_refinement 'SHELXL-97 (Sheldrick, 1997)'
_computing_structure_solution SIR-92
_diffrn_ambient_temperature 293(2)
_diffrn_measured_fraction_theta_full 0.989
_diffrn_measured_fraction_theta_max 0.989
_diffrn_measurement_device_type 'CCD area detector'
_diffrn_measurement_method 'omega scans'
_diffrn_radiation_monochromator graphite
_diffrn_radiation_source 'fine-focus sealed tube'
_diffrn_radiation_type MoK\a
_diffrn_radiation_wavelength 0.71073
_diffrn_reflns_av_R_equivalents 0.0000
_diffrn_reflns_av_sigmaI/netI 0.0699
_diffrn_reflns_limit_h_max 12
_diffrn_reflns_limit_h_min -12
_diffrn_reflns_limit_k_max 13
_diffrn_reflns_limit_k_min -12
_diffrn_reflns_limit_l_max 26
_diffrn_reflns_limit_l_min 0
_diffrn_reflns_number 8834
_diffrn_reflns_theta_full 26.44
_diffrn_reflns_theta_max 26.44
_diffrn_reflns_theta_min 0.98
_exptl_absorpt_coefficient_mu 3.408
_exptl_absorpt_correction_T_max 0.9350
_exptl_absorpt_correction_T_min 0.3575
_exptl_absorpt_correction_type empirical
_exptl_absorpt_process_details Sadabs
_exptl_crystal_colour yellow
_exptl_crystal_density_diffrn 1.426
_exptl_crystal_density_method 'not measured'
_exptl_crystal_description plate
_exptl_crystal_F_000 932
_exptl_crystal_size_max 0.38
_exptl_crystal_size_mid 0.29
_exptl_crystal_size_min 0.02
_refine_diff_density_max 7.443
_refine_diff_density_min -4.948
_refine_diff_density_rms 0.315
_refine_ls_extinction_method none
_refine_ls_goodness_of_fit_ref 1.251
_refine_ls_hydrogen_treatment mixed
_refine_ls_matrix_type full
_refine_ls_number_parameters 421
_refine_ls_number_reflns 8834
_refine_ls_number_restraints 0
_refine_ls_restrained_S_all 1.251
_refine_ls_R_factor_all 0.1336
_refine_ls_R_factor_gt 0.1126
_refine_ls_shift/su_max 0.002
_refine_ls_shift/su_mean 0.000
_refine_ls_structure_factor_coef Fsqd
_refine_ls_weighting_details 'calc w=3D1/[\s^2^(Fo^2^)+(0.1009P)^2^+76.1479P] where P=3D(Fo^2^+2Fc^2^)/3'
_refine_ls_weighting_scheme calc
_refine_ls_wR_factor_gt 0.2920
_refine_ls_wR_factor_ref 0.3032
_reflns_number_gt 6992
_reflns_number_total 8834
_reflns_threshold_expression >2sigma(I)
_cod_data_source_file ic020006k_2.cif
_cod_data_source_block 5
_cod_depositor_comments
;
The following automatic conversions were performed:

'_symmetry_cell_setting' value 'Triclinic' changed to 'triclinic'
according to the built-in table from CIF Core dictionary named
'cif_core.dic' version 2.4.1 from 2010-06-29.

Automatic conversion script
Id: cif_fix_values 1646 2011-03-28 12:23:43Z adriana 
;
_cod_original_cell_volume 2174.2(15)
_cod_database_code 4318373

loop_
_symmetry_equiv_pos_as_xyz
'x, y, z'
'-x, -y, -z'

loop_
_atom_site_label
_atom_site_type_symbol
_atom_site_fract_x
_atom_site_fract_y
_atom_site_fract_z
_atom_site_U_iso_or_equiv
_atom_site_adp_type
_atom_site_occupancy
_atom_site_symmetry_multiplicity
_atom_site_calc_flag
_atom_site_refinement_flags
_atom_site_disorder_assembly
_atom_site_disorder_group
Pt1 Pt 0.27210(7) 0.12086(7) 0.27448(4) 0.0332(2) Uani 1 1 d . . .
P1 P 0.3741(5) 0.0447(5) 0.1853(2) 0.0383(11) Uani 1 1 d . . .
P2 P 0.4197(5) 0.2628(4) 0.2575(3) 0.0370(10) Uani 1 1 d . . .
P3 P 0.3351(4) -0.1029(4) 0.3243(2) 0.0320(9) Uani 1 1 d . . .
P4 P 0.0756(5) 0.1736(4) 0.2126(2) 0.0356(10) Uani 1 1 d . . .
C43 C 0.1853(16) 0.1904(17) 0.3551(9) 0.036(4) Uani 1 1 d . . .
C3 C 0.4616(19) -0.1255(17) 0.2064(9) 0.040(4) Uani 1 1 d . . .
H3A H 0.4759 -0.1682 0.1682 0.048 Uiso 1 1 calc R . .
H3B H 0.5483 -0.1295 0.2232 0.048 Uiso 1 1 calc R . .
C24 C 0.162(2) -0.131(2) 0.4298(10) 0.053(5) Uani 1 1 d . . .
H24 H 0.1763 -0.0505 0.4369 0.064 Uiso 1 1 calc R . .
C42 C -0.048(2) 0.004(2) 0.2942(11) 0.049(5) Uani 1 1 d . . .
H42 H -0.0158 0.0384 0.3263 0.059 Uiso 1 1 calc R . .
C39 C -0.146(2) -0.101(3) 0.1993(16) 0.069(7) Uani 1 1 d . . .
H39 H -0.1759 -0.1383 0.1676 0.083 Uiso 1 1 calc R . .
C11 C 0.474(3) 0.393(2) 0.4224(14) 0.085(10) Uani 1 1 d . . .
H11 H 0.4192 0.4408 0.4513 0.103 Uiso 1 1 calc R . .
C4 C 0.382(2) -0.1981(16) 0.2567(9) 0.042(4) Uani 1 1 d . . .
H4A H 0.4354 -0.2861 0.2723 0.050 Uiso 1 1 calc R . .
H4B H 0.3025 -0.2079 0.2376 0.050 Uiso 1 1 calc R . .
C9 C 0.686(3) 0.257(3) 0.3950(16) 0.089(10) Uani 1 1 d . . .
H9 H 0.7750 0.2167 0.4040 0.107 Uiso 1 1 calc R . .
C32 C -0.108(3) 0.397(3) 0.1557(15) 0.080(8) Uani 1 1 d . . .
H32 H -0.0805 0.3684 0.1165 0.096 Uiso 1 1 calc R . .
C25 C 0.4832(17) -0.1474(18) 0.3734(9) 0.038(4) Uani 1 1 d . . .
C7 C 0.5036(17) 0.2949(15) 0.3264(10) 0.037(4) Uani 1 1 d . . .
N1 N 0.135(2) 0.237(2) 0.3983(10) 0.066(5) Uani 1 1 d . . .
C31 C -0.0516(16) 0.3279(17) 0.2115(11) 0.042(5) Uani 1 1 d . . .
C5 C 0.251(2) 0.052(2) 0.1257(11) 0.054(5) Uani 1 1 d . . .
H5A H 0.2917 0.0603 0.0829 0.065 Uiso 1 1 calc R . .
H5B H 0.2190 -0.0289 0.1334 0.065 Uiso 1 1 calc R . .
C40 C -0.168(2) -0.140(2) 0.2614(18) 0.074(9) Uani 1 1 d . . .
H40 H -0.2176 -0.2044 0.2722 0.089 Uiso 1 1 calc R . .
C12 C 0.4253(19) 0.3775(18) 0.3687(13) 0.056(6) Uani 1 1 d . . .
H12 H 0.3380 0.4215 0.3581 0.067 Uiso 1 1 calc R . .
C37 C -0.0233(17) 0.0487(17) 0.2294(10) 0.039(4) Uani 1 1 d . . .
C33 C -0.211(3) 0.515(3) 0.1576(18) 0.099(11) Uani 1 1 d . . .
H33 H -0.2512 0.5635 0.1197 0.119 Uiso 1 1 calc R . .
C1 C 0.492(2) 0.1410(19) 0.1505(10) 0.047(5) Uani 1 1 d . . .
H1A H 0.5614 0.0873 0.1268 0.056 Uiso 1 1 calc R . .
H1B H 0.4464 0.2173 0.1207 0.056 Uiso 1 1 calc R . .
C30 C 0.512(2) -0.051(2) 0.4057(11) 0.053(5) Uani 1 1 d . . .
H30 H 0.4604 0.0354 0.3990 0.064 Uiso 1 1 calc R . .
C2 C 0.553(2) 0.187(2) 0.2040(12) 0.055(6) Uani 1 1 d . . .
H2A H 0.6035 0.2518 0.1854 0.066 Uiso 1 1 calc R . .
H2B H 0.6128 0.1123 0.2285 0.066 Uiso 1 1 calc R . .
C36 C -0.093(3) 0.372(2) 0.2681(14) 0.076(8) Uani 1 1 d . . .
H36 H -0.0534 0.3268 0.3065 0.091 Uiso 1 1 calc R . .
C22 C 0.063(2) -0.313(3) 0.4634(14) 0.071(8) Uani 1 1 d . . .
H22 H 0.0124 -0.3582 0.4933 0.086 Uiso 1 1 calc R . .
C38 C -0.077(2) -0.002(2) 0.1835(13) 0.060(6) Uani 1 1 d . . .
H38 H -0.0669 0.0325 0.1402 0.073 Uiso 1 1 calc R . .
C6 C 0.134(2) 0.172(2) 0.1300(10) 0.049(5) Uani 1 1 d . . .
H6A H 0.0614 0.1664 0.1037 0.059 Uiso 1 1 calc R . .
H6B H 0.1616 0.2531 0.1135 0.059 Uiso 1 1 calc R . .
C19 C 0.2240(17) -0.1863(18) 0.3763(10) 0.042(4) Uani 1 1 d . . .
C8 C 0.630(2) 0.236(3) 0.3393(15) 0.080(9) Uani 1 1 d . . .
H8 H 0.6809 0.1810 0.3119 0.095 Uiso 1 1 calc R . .
C26 C 0.557(3) -0.275(2) 0.3850(12) 0.062(6) Uani 1 1 d . . .
H26 H 0.5363 -0.3409 0.3659 0.075 Uiso 1 1 calc R . .
C34 C -0.249(2) 0.555(2) 0.2128(18) 0.079(9) Uani 1 1 d . . .
H34 H -0.3142 0.6337 0.2133 0.095 Uiso 1 1 calc R . .
C27 C 0.668(3) -0.305(3) 0.4271(14) 0.077(8) Uani 1 1 d . . .
H27 H 0.7229 -0.3902 0.4323 0.092 Uiso 1 1 calc R . .
C23 C 0.081(2) -0.193(2) 0.4724(12) 0.060(6) Uani 1 1 d . . .
H23 H 0.0386 -0.1536 0.5070 0.072 Uiso 1 1 calc R . .
C10 C 0.611(3) 0.335(2) 0.4362(13) 0.068(7) Uani 1 1 d . . .
H10 H 0.6483 0.3503 0.4725 0.082 Uiso 1 1 calc R . .
C28 C 0.694(2) -0.215(3) 0.4593(13) 0.073(8) Uani 1 1 d . . .
H28 H 0.7619 -0.2388 0.4890 0.088 Uiso 1 1 calc R . .
C20 C 0.195(2) -0.304(2) 0.3669(13) 0.062(6) Uani 1 1 d . . .
H20 H 0.2283 -0.3404 0.3301 0.074 Uiso 1 1 calc R . .
C21 C 0.118(2) -0.368(2) 0.4111(16) 0.075(8) Uani 1 1 d . . .
H21 H 0.1040 -0.4489 0.4049 0.090 Uiso 1 1 calc R . .
C41 C -0.123(2) -0.093(2) 0.3113(15) 0.072(8) Uani 1 1 d . . .
H41 H -0.1413 -0.1241 0.3542 0.086 Uiso 1 1 calc R . .
C29 C 0.619(2) -0.086(3) 0.4485(13) 0.070(7) Uani 1 1 d . . .
H29 H 0.6400 -0.0219 0.4693 0.084 Uiso 1 1 calc R . .
C35 C -0.198(3) 0.489(3) 0.2683(17) 0.089(9) Uani 1 1 d . . .
H35 H -0.2300 0.5176 0.3070 0.106 Uiso 1 1 calc R . .
N2 N 0.637(5) 0.851(5) 0.058(2) 0.179(19) Uiso 1 1 d . . .
C44 C 0.548(6) 0.880(5) 0.041(2) 0.140(17) Uiso 1 1 d . . .
O1 O 0.652(5) 0.631(5) 0.985(2) 0.113(15) Uiso 0.50 1 d P . .
O2 O 0.640(6) 0.357(6) 0.047(3) 0.135(19) Uiso 0.50 1 d P . .
C13 C 0.4179(11) 0.4969(15) 0.1680(8) 0.060(6) Uiso 1 1 d G . .
H13 H 0.5086 0.4625 0.1610 0.072 Uiso 1 1 calc R . .
C17 C 0.3459(13) 0.4273(11) 0.2134(7) 0.044(4) Uani 1 1 d G . .
C14 C 0.2104(13) 0.4788(14) 0.2239(7) 0.067(6) Uiso 1 1 d G . .
H14 H 0.1623 0.4322 0.2543 0.080 Uiso 1 1 calc R . .
C18 C 0.1469(11) 0.5999(15) 0.1889(8) 0.054(5) Uiso 1 1 d G . .
H18 H 0.0562 0.6343 0.1960 0.065 Uiso 1 1 calc R . .
C16 C 0.2189(16) 0.6695(13) 0.1435(8) 0.089(9) Uiso 1 1 d G . .
H16 H 0.1764 0.7505 0.1202 0.107 Uiso 1 1 calc R . .
C15 C 0.3544(16) 0.6180(16) 0.1331(7) 0.083(8) Uiso 1 1 d G . .
H15 H 0.4025 0.6646 0.1027 0.099 Uiso 1 1 calc R . .

loop_
_atom_site_aniso_label
_atom_site_aniso_U_11
_atom_site_aniso_U_22
_atom_site_aniso_U_33
_atom_site_aniso_U_23
_atom_site_aniso_U_13
_atom_site_aniso_U_12
Pt1 0.0290(4) 0.0200(3) 0.0505(4) -0.0090(2) 0.0030(3) -0.0040(2)
P1 0.036(3) 0.028(2) 0.050(3) -0.009(2) 0.004(2) -0.0045(19)
P2 0.029(2) 0.023(2) 0.060(3) -0.0098(19) 0.003(2) -0.0054(18)
P3 0.024(2) 0.019(2) 0.051(3) -0.0047(17) -0.0006(18) -0.0012(16)
P4 0.032(2) 0.022(2) 0.051(3) -0.0072(19) -0.004(2) -0.0012(18)
C43 0.023(8) 0.027(9) 0.057(12) -0.006(8) 0.009(8) -0.008(7)
C3 0.039(10) 0.031(9) 0.045(11) -0.016(8) -0.001(8) 0.009(8)
C24 0.050(12) 0.050(13) 0.055(13) 0.003(10) 0.004(10) -0.013(10)
C42 0.044(11) 0.038(11) 0.067(14) -0.007(9) -0.011(10) -0.014(9)
C39 0.049(14) 0.058(15) 0.11(2) -0.036(15) -0.001(14) -0.019(12)
C11 0.14(3) 0.031(12) 0.078(18) -0.026(12) -0.030(18) 0.023(14)
C4 0.053(12) 0.010(7) 0.061(12) -0.011(7) -0.004(9) -0.001(7)
C9 0.049(15) 0.09(2) 0.13(3) -0.040(19) -0.037(16) 0.005(14)
C32 0.08(2) 0.050(15) 0.10(2) -0.013(14) -0.030(16) 0.009(13)
C25 0.026(9) 0.031(9) 0.057(12) -0.008(8) 0.004(8) -0.008(7)
C7 0.026(8) 0.014(7) 0.071(13) -0.012(7) 0.000(8) -0.002(6)
N1 0.060(12) 0.066(13) 0.072(13) -0.026(11) 0.017(10) -0.009(10)
C31 0.018(8) 0.021(8) 0.081(14) -0.005(8) -0.007(8) 0.005(7)
C5 0.054(13) 0.058(14) 0.053(13) -0.008(10) 0.001(10) -0.021(11)
C40 0.032(11) 0.033(12) 0.16(3) -0.024(15) -0.014(15) -0.009(9)
C12 0.025(9) 0.022(9) 0.11(2) -0.006(10) -0.003(10) 0.007(7)
C37 0.026(9) 0.023(8) 0.067(13) -0.010(8) -0.008(8) 0.003(7)
C33 0.09(2) 0.065(19) 0.12(3) -0.006(18) -0.03(2) 0.035(17)
C1 0.043(11) 0.030(10) 0.066(13) -0.015(9) 0.017(9) -0.005(8)
C30 0.039(11) 0.047(12) 0.074(15) -0.014(10) -0.007(10) -0.008(9)
C2 0.032(10) 0.043(12) 0.091(17) -0.018(11) 0.021(10) -0.009(9)
C36 0.071(17) 0.048(14) 0.09(2) -0.019(13) 0.002(14) 0.016(12)
C22 0.032(11) 0.058(15) 0.11(2) 0.014(14) 0.016(12) -0.002(10)
C38 0.063(15) 0.046(13) 0.080(17) -0.022(11) -0.008(12) -0.018(11)
C6 0.049(12) 0.038(11) 0.058(13) 0.004(9) -0.019(10) -0.011(9)
C19 0.021(8) 0.028(9) 0.071(13) 0.000(8) 0.001(8) 0.002(7)
C8 0.027(11) 0.09(2) 0.12(2) -0.055(18) -0.018(13) 0.015(12)
C26 0.083(18) 0.028(10) 0.070(15) -0.002(10) 0.009(13) -0.008(11)
C34 0.045(14) 0.033(12) 0.15(3) -0.019(16) -0.018(16) 0.013(10)
C27 0.049(14) 0.068(18) 0.09(2) 0.014(15) -0.008(13) 0.019(13)
C23 0.048(13) 0.054(14) 0.070(15) 0.000(11) 0.010(11) -0.005(11)
C10 0.083(19) 0.049(14) 0.080(17) -0.013(12) -0.022(14) -0.023(13)
C28 0.039(13) 0.10(2) 0.068(17) -0.004(15) -0.016(11) -0.001(14)
C20 0.043(12) 0.041(12) 0.093(18) -0.005(11) 0.012(11) -0.002(10)
C21 0.051(14) 0.027(11) 0.14(3) -0.005(13) -0.001(15) -0.008(10)
C41 0.052(14) 0.050(14) 0.11(2) 0.012(14) 0.004(14) -0.018(12)
C29 0.053(14) 0.083(19) 0.079(18) -0.024(14) -0.008(12) -0.014(13)
C35 0.08(2) 0.059(17) 0.12(3) -0.035(17) -0.008(18) 0.009(15)
C17 0.040(10) 0.028(9) 0.065(13) -0.010(8) -0.005(9) -0.010(8)

loop_
_atom_type_symbol
_atom_type_description
_atom_type_scat_dispersion_real
_atom_type_scat_dispersion_imag
_atom_type_scat_source
C C 0.0033 0.0016 'International Tables Vol C Tables 4.2.6.8 and 6.1.1.4'
H H 0.0000 0.0000 'International Tables Vol C Tables 4.2.6.8 and 6.1.1.4'
N N 0.0061 0.0033 'International Tables Vol C Tables 4.2.6.8 and 6.1.1.4'
P P 0.1023 0.0942 'International Tables Vol C Tables 4.2.6.8 and 6.1.1.4'
Pt Pt -1.7033 8.3905 'International Tables Vol C Tables 4.2.6.8 and 6.1.1.4'
O O 0.0106 0.0060 'International Tables Vol C Tables 4.2.6.8 and 6.1.1.4'

loop_
_geom_angle_atom_site_label_1
_geom_angle_atom_site_label_2
_geom_angle_atom_site_label_3
_geom_angle
_geom_angle_site_symmetry_1
_geom_angle_site_symmetry_3
_geom_angle_publ_flag
C43 Pt1 P1 178.4(5) . . ?
C43 Pt1 P2 94.6(5) . . ?
P1 Pt1 P2 84.06(17) . . ?
C43 Pt1 P3 95.1(5) . . ?
P1 Pt1 P3 84.96(17) . . ?
P2 Pt1 P3 123.06(16) . . ?
C43 Pt1 P4 97.2(5) . . ?
P1 Pt1 P4 84.22(18) . . ?
P2 Pt1 P4 119.51(17) . . ?
P3 Pt1 P4 114.60(16) . . ?
C3 P1 C1 108.9(9) . . ?
C3 P1 C5 108.1(10) . . ?
C1 P1 C5 109.3(10) . . ?
C3 P1 Pt1 109.4(6) . . ?
C1 P1 Pt1 110.9(7) . . ?
C5 P1 Pt1 110.2(7) . . ?
C17 P2 C2 105.4(9) . . ?
C17 P2 C7 105.0(7) . . ?
C2 P2 C7 106.4(9) . . ?
C17 P2 Pt1 113.3(5) . . ?
C2 P2 Pt1 105.4(7) . . ?
C7 P2 Pt1 120.3(6) . . ?
C19 P3 C25 100.7(9) . . ?
C19 P3 C4 105.7(9) . . ?
C25 P3 C4 104.5(9) . . ?
C19 P3 Pt1 123.4(6) . . ?
C25 P3 Pt1 116.2(6) . . ?
C4 P3 Pt1 104.6(6) . . ?
C6 P4 C37 105.5(9) . . ?
C6 P4 C31 105.3(10) . . ?
C37 P4 C31 102.2(8) . . ?
C6 P4 Pt1 105.4(7) . . ?
C37 P4 Pt1 113.6(6) . . ?
C31 P4 Pt1 123.4(7) . . ?
N1 C43 Pt1 175.9(18) . . ?
C4 C3 P1 110.3(12) . . ?
C4 C3 H3A 109.6 . . ?
P1 C3 H3A 109.6 . . ?
C4 C3 H3B 109.6 . . ?
P1 C3 H3B 109.6 . . ?
H3A C3 H3B 108.1 . . ?
C23 C24 C19 122(2) . . ?
C23 C24 H24 119.0 . . ?
C19 C24 H24 119.0 . . ?
C37 C42 C41 120(2) . . ?
C37 C42 H42 119.9 . . ?
C41 C42 H42 119.9 . . ?
C40 C39 C38 117(2) . . ?
C40 C39 H39 121.3 . . ?
C38 C39 H39 121.3 . . ?
C12 C11 C10 120(2) . . ?
C12 C11 H11 120.2 . . ?
C10 C11 H11 120.2 . . ?
C3 C4 P3 109.3(12) . . ?
C3 C4 H4A 109.8 . . ?
P3 C4 H4A 109.8 . . ?
C3 C4 H4B 109.8 . . ?
P3 C4 H4B 109.8 . . ?
H4A C4 H4B 108.3 . . ?
C10 C9 C8 121(2) . . ?
C10 C9 H9 119.6 . . ?
C8 C9 H9 119.6 . . ?
C31 C32 C33 119(3) . . ?
C31 C32 H32 120.3 . . ?
C33 C32 H32 120.3 . . ?
C26 C25 C30 119(2) . . ?
C26 C25 P3 121.5(17) . . ?
C30 C25 P3 118.7(14) . . ?
C8 C7 C12 120(2) . . ?
C8 C7 P2 121.6(16) . . ?
C12 C7 P2 117.9(14) . . ?
C36 C31 C32 119(2) . . ?
C36 C31 P4 119.0(17) . . ?
C32 C31 P4 121.6(18) . . ?
C6 C5 P1 110.0(15) . . ?
C6 C5 H5A 109.7 . . ?
P1 C5 H5A 109.7 . . ?
C6 C5 H5B 109.7 . . ?
P1 C5 H5B 109.7 . . ?
H5A C5 H5B 108.2 . . ?
C39 C40 C41 125(2) . . ?
C39 C40 H40 117.6 . . ?
C41 C40 H40 117.6 . . ?
C11 C12 C7 121(2) . . ?
C11 C12 H12 119.3 . . ?
C7 C12 H12 119.3 . . ?
C38 C37 C42 118.1(19) . . ?
C38 C37 P4 125.3(18) . . ?
C42 C37 P4 116.6(14) . . ?
C34 C33 C32 120(3) . . ?
C34 C33 H33 120.2 . . ?
C32 C33 H33 120.2 . . ?
C2 C1 P1 109.3(14) . . ?
C2 C1 H1A 109.8 . . ?
P1 C1 H1A 109.8 . . ?
C2 C1 H1B 109.8 . . ?
P1 C1 H1B 109.8 . . ?
H1A C1 H1B 108.3 . . ?
C25 C30 C29 120(2) . . ?
C25 C30 H30 120.0 . . ?
C29 C30 H30 120.0 . . ?
C1 C2 P2 109.6(14) . . ?
C1 C2 H2A 109.7 . . ?
P2 C2 H2A 109.7 . . ?
C1 C2 H2B 109.7 . . ?
P2 C2 H2B 109.7 . . ?
H2A C2 H2B 108.2 . . ?
C31 C36 C35 120(3) . . ?
C31 C36 H36 120.2 . . ?
C35 C36 H36 120.2 . . ?
C21 C22 C23 120(2) . . ?
C21 C22 H22 119.9 . . ?
C23 C22 H22 119.9 . . ?
C37 C38 C39 122(3) . . ?
C37 C38 H38 118.8 . . ?
C39 C38 H38 118.8 . . ?
C5 C6 P4 110.1(14) . . ?
C5 C6 H6A 109.6 . . ?
P4 C6 H6A 109.6 . . ?
C5 C6 H6B 109.6 . . ?
P4 C6 H6B 109.6 . . ?
H6A C6 H6B 108.1 . . ?
C20 C19 C24 116.4(19) . . ?
C20 C19 P3 124.0(17) . . ?
C24 C19 P3 119.6(15) . . ?
C7 C8 C9 119(2) . . ?
C7 C8 H8 120.4 . . ?
C9 C8 H8 120.4 . . ?
C25 C26 C27 119(2) . . ?
C25 C26 H26 120.5 . . ?
C27 C26 H26 120.5 . . ?
C33 C34 C35 123(3) . . ?
C33 C34 H34 118.7 . . ?
C35 C34 H34 118.7 . . ?
C28 C27 C26 122(2) . . ?
C28 C27 H27 119.1 . . ?
C26 C27 H27 119.1 . . ?
C22 C23 C24 119(2) . . ?
C22 C23 H23 120.4 . . ?
C24 C23 H23 120.4 . . ?
C9 C10 C11 119(2) . . ?
C9 C10 H10 120.6 . . ?
C11 C10 H10 120.6 . . ?
C27 C28 C29 120(2) . . ?
C27 C28 H28 120.0 . . ?
C29 C28 H28 120.0 . . ?
C21 C20 C19 121(2) . . ?
C21 C20 H20 119.5 . . ?
C19 C20 H20 119.5 . . ?
C22 C21 C20 121(2) . . ?
C22 C21 H21 119.6 . . ?
C20 C21 H21 119.6 . . ?
C40 C41 C42 117(3) . . ?
C40 C41 H41 121.6 . . ?
C42 C41 H41 121.6 . . ?
C28 C29 C30 120(2) . . ?
C28 C29 H29 120.1 . . ?
C30 C29 H29 120.1 . . ?
C34 C35 C36 119(3) . . ?
C34 C35 H35 120.3 . . ?
C36 C35 H35 120.3 . . ?
C17 C13 C15 120.0 . . ?
C17 C13 H13 120.0 . . ?
C15 C13 H13 120.0 . . ?
C13 C17 C14 120.0 . . ?
C13 C17 P2 122.5(8) . . ?
C14 C17 P2 117.3(8) . . ?
C18 C14 C17 120.0 . . ?
C18 C14 H14 120.0 . . ?
C17 C14 H14 120.0 . . ?
C16 C18 C14 120.0 . . ?
C16 C18 H18 120.0 . . ?
C14 C18 H18 120.0 . . ?
C18 C16 C15 120.0 . . ?
C18 C16 H16 120.0 . . ?
C15 C16 H16 120.0 . . ?
C16 C15 C13 120.0 . . ?
C16 C15 H15 120.0 . . ?
C13 C15 H15 120.0 . . ?

loop_
_geom_bond_atom_site_label_1
_geom_bond_atom_site_label_2
_geom_bond_distance
_geom_bond_site_symmetry_2
_geom_bond_publ_flag
Pt1 C43 2.029(18) . ?
Pt1 P1 2.259(5) . ?
Pt1 P2 2.344(5) . ?
Pt1 P3 2.359(4) . ?
Pt1 P4 2.377(5) . ?
P1 C3 1.793(18) . ?
P1 C1 1.80(2) . ?
P1 C5 1.82(2) . ?
P2 C17 1.828(12) . ?
P2 C2 1.83(2) . ?
P2 C7 1.847(19) . ?
P3 C19 1.809(19) . ?
P3 C25 1.817(19) . ?
P3 C4 1.847(18) . ?
P4 C6 1.80(2) . ?
P4 C37 1.822(19) . ?
P4 C31 1.822(17) . ?
C43 N1 1.14(2) . ?
C3 C4 1.51(3) . ?
C3 H3A 0.9700 . ?
C3 H3B 0.9700 . ?
C24 C23 1.38(3) . ?
C24 C19 1.40(3) . ?
C24 H24 0.9300 . ?
C42 C37 1.40(3) . ?
C42 C41 1.41(3) . ?
C42 H42 0.9300 . ?
C39 C40 1.32(4) . ?
C39 C38 1.38(3) . ?
C39 H39 0.9300 . ?
C11 C12 1.31(3) . ?
C11 C10 1.42(4) . ?
C11 H11 0.9300 . ?
C4 H4A 0.9700 . ?
C4 H4B 0.9700 . ?
C9 C10 1.37(4) . ?
C9 C8 1.41(4) . ?
C9 H9 0.9300 . ?
C32 C31 1.36(3) . ?
C32 C33 1.43(4) . ?
C32 H32 0.9300 . ?
C25 C26 1.36(3) . ?
C25 C30 1.40(3) . ?
C7 C8 1.33(3) . ?
C7 C12 1.42(3) . ?
C31 C36 1.36(3) . ?
C5 C6 1.53(3) . ?
C5 H5A 0.9700 . ?
C5 H5B 0.9700 . ?
C40 C41 1.38(4) . ?
C40 H40 0.9300 . ?
C12 H12 0.9300 . ?
C37 C38 1.37(3) . ?
C33 C34 1.30(4) . ?
C33 H33 0.9300 . ?
C1 C2 1.52(3) . ?
C1 H1A 0.9700 . ?
C1 H1B 0.9700 . ?
C30 C29 1.41(3) . ?
C30 H30 0.9300 . ?
C2 H2A 0.9700 . ?
C2 H2B 0.9700 . ?
C36 C35 1.43(3) . ?
C36 H36 0.9300 . ?
C22 C21 1.35(4) . ?
C22 C23 1.36(4) . ?
C22 H22 0.9300 . ?
C38 H38 0.9300 . ?
C6 H6A 0.9700 . ?
C6 H6B 0.9700 . ?
C19 C20 1.38(3) . ?
C8 H8 0.9300 . ?
C26 C27 1.43(4) . ?
C26 H26 0.9300 . ?
C34 C35 1.32(4) . ?
C34 H34 0.9300 . ?
C27 C28 1.34(4) . ?
C27 H27 0.9300 . ?
C23 H23 0.9300 . ?
C10 H10 0.9300 . ?
C28 C29 1.37(4) . ?
C28 H28 0.9300 . ?
C20 C21 1.38(3) . ?
C20 H20 0.9300 . ?
C21 H21 0.9300 . ?
C41 H41 0.9300 . ?
C29 H29 0.9300 . ?
C35 H35 0.9300 . ?
N2 C44 0.96(6) . ?
C13 C17 1.3900 . ?
C13 C15 1.3900 . ?
C13 H13 0.9300 . ?
C17 C14 1.3900 . ?
C14 C18 1.3900 . ?
C14 H14 0.9300 . ?
C18 C16 1.3900 . ?
C18 H18 0.9300 . ?
C16 C15 1.3900 . ?
C16 H16 0.9300 . ?
C15 H15 0.9300 . ?

loop_
_geom_torsion_atom_site_label_1
_geom_torsion_atom_site_label_2
_geom_torsion_atom_site_label_3
_geom_torsion_atom_site_label_4
_geom_torsion
_geom_torsion_site_symmetry_1
_geom_torsion_site_symmetry_2
_geom_torsion_site_symmetry_3
_geom_torsion_site_symmetry_4
_geom_torsion_publ_flag
C43 Pt1 P1 C3 85(19) . . . . ?
P2 Pt1 P1 C3 115.2(7) . . . . ?
P3 Pt1 P1 C3 -8.9(7) . . . . ?
P4 Pt1 P1 C3 -124.3(7) . . . . ?
C43 Pt1 P1 C1 -36(19) . . . . ?
P2 Pt1 P1 C1 -5.0(8) . . . . ?
P3 Pt1 P1 C1 -129.1(8) . . . . ?
P4 Pt1 P1 C1 115.5(8) . . . . ?
C43 Pt1 P1 C5 -157(19) . . . . ?
P2 Pt1 P1 C5 -126.1(8) . . . . ?
P3 Pt1 P1 C5 109.8(8) . . . . ?
P4 Pt1 P1 C5 -5.6(8) . . . . ?
C43 Pt1 P2 C17 -84.4(8) . . . . ?
P1 Pt1 P2 C17 96.4(6) . . . . ?
P3 Pt1 P2 C17 176.5(5) . . . . ?
P4 Pt1 P2 C17 16.5(6) . . . . ?
C43 Pt1 P2 C2 160.9(10) . . . . ?
P1 Pt1 P2 C2 -18.3(9) . . . . ?
P3 Pt1 P2 C2 61.8(9) . . . . ?
P4 Pt1 P2 C2 -98.2(9) . . . . ?
C43 Pt1 P2 C7 41.0(8) . . . . ?
P1 Pt1 P2 C7 -138.2(6) . . . . ?
P3 Pt1 P2 C7 -58.2(6) . . . . ?
P4 Pt1 P2 C7 141.9(6) . . . . ?
C43 Pt1 P3 C19 46.3(10) . . . . ?
P1 Pt1 P3 C19 -135.3(9) . . . . ?
P2 Pt1 P3 C19 145.1(9) . . . . ?
P4 Pt1 P3 C19 -54.0(9) . . . . ?
C43 Pt1 P3 C25 -78.6(8) . . . . ?
P1 Pt1 P3 C25 99.8(7) . . . . ?
P2 Pt1 P3 C25 20.2(7) . . . . ?
P4 Pt1 P3 C25 -178.9(7) . . . . ?
C43 Pt1 P3 C4 166.7(8) . . . . ?
P1 Pt1 P3 C4 -14.9(7) . . . . ?
P2 Pt1 P3 C4 -94.4(7) . . . . ?
P4 Pt1 P3 C4 66.4(7) . . . . ?
C43 Pt1 P4 C6 161.7(8) . . . . ?
P1 Pt1 P4 C6 -17.6(7) . . . . ?
P2 Pt1 P4 C6 62.2(7) . . . . ?
P3 Pt1 P4 C6 -99.3(7) . . . . ?
C43 Pt1 P4 C37 -83.4(8) . . . . ?
P1 Pt1 P4 C37 97.4(7) . . . . ?
P2 Pt1 P4 C37 177.2(7) . . . . ?
P3 Pt1 P4 C37 15.7(7) . . . . ?
C43 Pt1 P4 C31 41.0(9) . . . . ?
P1 Pt1 P4 C31 -138.2(8) . . . . ?
P2 Pt1 P4 C31 -58.4(8) . . . . ?
P3 Pt1 P4 C31 140.0(8) . . . . ?
P1 Pt1 C43 N1 85(34) . . . . ?
P2 Pt1 C43 N1 55(25) . . . . ?
P3 Pt1 C43 N1 179(100) . . . . ?
P4 Pt1 C43 N1 -66(25) . . . . ?
C1 P1 C3 C4 158.9(14) . . . . ?
C5 P1 C3 C4 -82.5(15) . . . . ?
Pt1 P1 C3 C4 37.5(15) . . . . ?
P1 C3 C4 P3 -51.3(16) . . . . ?
C19 P3 C4 C3 173.0(13) . . . . ?
C25 P3 C4 C3 -81.2(14) . . . . ?
Pt1 P3 C4 C3 41.4(14) . . . . ?
C19 P3 C25 C26 68.4(19) . . . . ?
C4 P3 C25 C26 -41.1(19) . . . . ?
Pt1 P3 C25 C26 -155.8(16) . . . . ?
C19 P3 C25 C30 -104.2(17) . . . . ?
C4 P3 C25 C30 146.3(16) . . . . ?
Pt1 P3 C25 C30 31.6(18) . . . . ?
C17 P2 C7 C8 -129(2) . . . . ?
C2 P2 C7 C8 -17(2) . . . . ?
Pt1 P2 C7 C8 102(2) . . . . ?
C17 P2 C7 C12 56.2(16) . . . . ?
C2 P2 C7 C12 167.6(15) . . . . ?
Pt1 P2 C7 C12 -73.0(15) . . . . ?
C33 C32 C31 C36 0(4) . . . . ?
C33 C32 C31 P4 178(2) . . . . ?
C6 P4 C31 C36 -165.5(19) . . . . ?
C37 P4 C31 C36 84(2) . . . . ?
Pt1 P4 C31 C36 -45(2) . . . . ?
C6 P4 C31 C32 16(2) . . . . ?
C37 P4 C31 C32 -94(2) . . . . ?
Pt1 P4 C31 C32 137.1(19) . . . . ?
C3 P1 C5 C6 152.5(14) . . . . ?
C1 P1 C5 C6 -89.1(16) . . . . ?
Pt1 P1 C5 C6 33.0(16) . . . . ?
C38 C39 C40 C41 -3(4) . . . . ?
C10 C11 C12 C7 5(4) . . . . ?
C8 C7 C12 C11 -3(4) . . . . ?
P2 C7 C12 C11 172(2) . . . . ?
C41 C42 C37 C38 2(3) . . . . ?
C41 C42 C37 P4 -179.5(17) . . . . ?
C6 P4 C37 C38 -19(2) . . . . ?
C31 P4 C37 C38 90.7(19) . . . . ?
Pt1 P4 C37 C38 -134.2(16) . . . . ?
C6 P4 C37 C42 162.6(14) . . . . ?
C31 P4 C37 C42 -87.5(16) . . . . ?
Pt1 P4 C37 C42 47.6(15) . . . . ?
C31 C32 C33 C34 0(5) . . . . ?
C3 P1 C1 C2 -87.4(15) . . . . ?
C5 P1 C1 C2 154.7(14) . . . . ?
Pt1 P1 C1 C2 33.0(15) . . . . ?
C26 C25 C30 C29 2(3) . . . . ?
P3 C25 C30 C29 174.5(18) . . . . ?
P1 C1 C2 P2 -49.4(17) . . . . ?
C17 P2 C2 C1 -76.3(16) . . . . ?
C7 P2 C2 C1 172.6(14) . . . . ?
Pt1 P2 C2 C1 43.8(16) . . . . ?
C32 C31 C36 C35 2(4) . . . . ?
P4 C31 C36 C35 -176(2) . . . . ?
C42 C37 C38 C39 -5(3) . . . . ?
P4 C37 C38 C39 176.9(18) . . . . ?
C40 C39 C38 C37 5(4) . . . . ?
P1 C5 C6 P4 -49.2(18) . . . . ?
C37 P4 C6 C5 -77.8(15) . . . . ?
C31 P4 C6 C5 174.6(14) . . . . ?
Pt1 P4 C6 C5 42.7(15) . . . . ?
C23 C24 C19 C20 2(3) . . . . ?
C23 C24 C19 P3 -177.4(17) . . . . ?
C25 P3 C19 C20 -103.3(19) . . . . ?
C4 P3 C19 C20 5(2) . . . . ?
Pt1 P3 C19 C20 125.2(16) . . . . ?
C25 P3 C19 C24 76.4(17) . . . . ?
C4 P3 C19 C24 -175.0(16) . . . . ?
Pt1 P3 C19 C24 -55.1(19) . . . . ?
C12 C7 C8 C9 -1(4) . . . . ?
P2 C7 C8 C9 -176(2) . . . . ?
C10 C9 C8 C7 1(5) . . . . ?
C30 C25 C26 C27 -4(3) . . . . ?
P3 C25 C26 C27 -176.2(18) . . . . ?
C32 C33 C34 C35 -2(5) . . . . ?
C25 C26 C27 C28 5(4) . . . . ?
C21 C22 C23 C24 -4(4) . . . . ?
C19 C24 C23 C22 2(4) . . . . ?
C8 C9 C10 C11 1(5) . . . . ?
C12 C11 C10 C9 -5(4) . . . . ?
C26 C27 C28 C29 -5(4) . . . . ?
C24 C19 C20 C21 -5(3) . . . . ?
P3 C19 C20 C21 174.7(18) . . . . ?
C23 C22 C21 C20 1(4) . . . . ?
C19 C20 C21 C22 3(4) . . . . ?
C39 C40 C41 C42 0(4) . . . . ?
C37 C42 C41 C40 0(3) . . . . ?
C27 C28 C29 C30 3(4) . . . . ?
C25 C30 C29 C28 -1(4) . . . . ?
C33 C34 C35 C36 3(5) . . . . ?
C31 C36 C35 C34 -3(5) . . . . ?
C15 C13 C17 C14 0.0 . . . . ?
C15 C13 C17 P2 175.9(12) . . . . ?
C2 P2 C17 C13 -27.9(12) . . . . ?
C7 P2 C17 C13 84.2(11) . . . . ?
Pt1 P2 C17 C13 -142.6(8) . . . . ?
C2 P2 C17 C14 148.1(10) . . . . ?
C7 P2 C17 C14 -99.7(9) . . . . ?
Pt1 P2 C17 C14 33.4(9) . . . . ?
C13 C17 C14 C18 0.0 . . . . ?
P2 C17 C14 C18 -176.2(11) . . . . ?
C17 C14 C18 C16 0.0 . . . . ?
C14 C18 C16 C15 0.0 . . . . ?
C18 C16 C15 C13 0.0 . . . . ?
C17 C13 C15 C16 0.0 . . . . ?
